data_7006376
loop_
_publ_author_name
'Adams, Harry'
'Alsindi, Wassim Z.'
'Davies, Graham M.'
'Duriska, Martin B.'
'Easun, Timothy L.'
'Fenton, Hazel E.'
'Herrera, Juan-Manuel'
'George, Michael W.'
'Ronayne, Kate L.'
'Sun, Xue-Zhong'
'Towrie, Michael'
'Ward, Michael D.'

_publ_section_title
;
 New members of the [Ru(diimine)(CN)(4)](2-) family: structural,
 electrochemical and photophysical properties.
;
_journal_issue 1
_journal_name_full 'Dalton transactions (Cambridge, England : 2003)'
_journal_page_first 39
_journal_page_last 50
_journal_paper_doi 10.1039/b509042c
_journal_year 2006
_chemical_formula_sum 'C12 H12 K2 N8 O3 Ru'
_chemical_formula_weight 495.57
_chemical_name_systematic
;
?
;
_space_group_IT_number 14
_symmetry_space_group_name_Hall '-P 2ybc'
_symmetry_space_group_name_H-M 'P 1 21/c 1'
_atom_sites_solution_hydrogens geom
_atom_sites_solution_primary direct
_atom_sites_solution_secondary difmap
_audit_creation_method SHELXL-97
_cell_angle_alpha 90.00
_cell_angle_beta 93.836(2)
_cell_angle_gamma 90.00
_cell_formula_units_Z 4
_cell_length_a 6.5658(7)
_cell_length_b 23.435(2)
_cell_length_c 11.7021(12)
_cell_measurement_reflns_used 6651
_cell_measurement_temperature 150(2)
_cell_measurement_theta_max 54.784
_cell_measurement_theta_min 4.925
_cell_volume 1796.6(3)
_computing_structure_refinement 'SHELXL-97 (Sheldrick, 1997)'
_computing_structure_solution 'SHELXS-97 (Sheldrick, 1990)'
_diffrn_ambient_temperature 150(2)
_diffrn_detector_area_resol_mean 100
_diffrn_measured_fraction_theta_full 0.986
_diffrn_measured_fraction_theta_max 0.986
_diffrn_measurement_device_type 'Bruker smart1000'
_diffrn_measurement_method '\w scans'
_diffrn_radiation_monochromator graphite
_diffrn_radiation_source 'fine-focus sealed tube'
_diffrn_radiation_type MoK\a
_diffrn_radiation_wavelength 0.71073
_diffrn_reflns_av_R_equivalents 0.0587
_diffrn_reflns_av_sigmaI/netI 0.0436
_diffrn_reflns_limit_h_max 8
_diffrn_reflns_limit_h_min -8
_diffrn_reflns_limit_k_max 30
_diffrn_reflns_limit_k_min -30
_diffrn_reflns_limit_l_max 14
_diffrn_reflns_limit_l_min -15
_diffrn_reflns_number 19966
_diffrn_reflns_theta_full 27.58
_diffrn_reflns_theta_max 27.58
_diffrn_reflns_theta_min 1.74
_exptl_absorpt_coefficient_mu 1.367
_exptl_absorpt_correction_T_max 0.8499
_exptl_absorpt_correction_T_min 0.6853
_exptl_absorpt_correction_type multi-scan
_exptl_absorpt_process_details sadabs
_exptl_crystal_colour red
_exptl_crystal_density_diffrn 1.832
_exptl_crystal_density_method 'not measured'
_exptl_crystal_description needle
_exptl_crystal_F_000 984
_exptl_crystal_size_max 0.30
_exptl_crystal_size_mid 0.14
_exptl_crystal_size_min 0.12
_refine_diff_density_max 0.636
_refine_diff_density_min -0.616
_refine_diff_density_rms 0.100
_refine_ls_extinction_method none
_refine_ls_goodness_of_fit_ref 0.994
_refine_ls_hydrogen_treatment mixed
_refine_ls_matrix_type full
_refine_ls_number_parameters 235
_refine_ls_number_reflns 4104
_refine_ls_number_restraints 0
_refine_ls_restrained_S_all 0.994
_refine_ls_R_factor_all 0.0451
_refine_ls_R_factor_gt 0.0296
_refine_ls_shift/su_max 0.002
_refine_ls_shift/su_mean 0.000
_refine_ls_structure_factor_coef Fsqd
_refine_ls_weighting_details 'calc w=1/[\s^2^(Fo^2^)+(0.0267P)^2^+1.7100P] where P=(Fo^2^+2Fc^2^)/3'
_refine_ls_weighting_scheme calc
_refine_ls_wR_factor_gt 0.0612
_refine_ls_wR_factor_ref 0.0670
_reflns_number_gt 3260
_reflns_number_total 4104
_reflns_threshold_expression >2sigma(I)
_cod_data_source_file b509042c.txt
_cod_data_source_block imw176
_cod_database_code 7006376

loop_
_symmetry_equiv_pos_as_xyz
'x, y, z'
'-x, y+1/2, -z+1/2'
'-x, -y, -z'
'x, -y-1/2, z-1/2'

loop_
_atom_site_label
_atom_site_type_symbol
_atom_site_fract_x
_atom_site_fract_y
_atom_site_fract_z
_atom_site_U_iso_or_equiv
_atom_site_adp_type
_atom_site_occupancy
_atom_site_symmetry_multiplicity
_atom_site_calc_flag
_atom_site_refinement_flags
_atom_site_disorder_assembly
_atom_site_disorder_group
Ru Ru 0.74186(3) 0.873207(9) 0.773547(18) 0.01205(7) Uani 1 1 d . . .
K1 K 0.64031(10) 0.74516(3) 0.97849(6) 0.02523(16) Uani 1 1 d . . .
K2 K 0.61429(9) 1.14832(3) 0.77948(5) 0.01779(14) Uani 1 1 d . . .
C1 C 0.3711(4) 0.92962(13) 0.6379(2) 0.0179(6) Uani 1 1 d . . .
H1 H 0.3185 0.8922 0.6263 0.021 Uiso 1 1 calc R . .
C2 C 0.2640(4) 0.97532(13) 0.5914(2) 0.0205(6) Uani 1 1 d . . .
H2 H 0.1392 0.9700 0.5467 0.025 Uiso 1 1 calc R . .
C3 C 0.3435(4) 1.02910(13) 0.6117(3) 0.0215(6) Uani 1 1 d . . .
H3 H 0.2709 1.0612 0.5805 0.026 Uiso 1 1 calc R . .
C4 C 0.6160(4) 0.99129(12) 0.7140(2) 0.0145(6) Uani 1 1 d . . .
C5 C 0.8176(4) 0.99753(12) 0.7803(2) 0.0145(6) Uani 1 1 d . . .
C6 C 1.0753(4) 1.05307(13) 0.8569(3) 0.0221(6) Uani 1 1 d . . .
H6 H 1.1335 1.0896 0.8728 0.027 Uiso 1 1 calc R . .
C7 C 1.1827(4) 1.00472(12) 0.8938(2) 0.0185(6) Uani 1 1 d . . .
H7 H 1.3134 1.0077 0.9333 0.022 Uiso 1 1 calc R . .
C8 C 1.0933(4) 0.95210(12) 0.8710(2) 0.0168(6) Uani 1 1 d . . .
H8 H 1.1629 0.9183 0.8958 0.020 Uiso 1 1 calc R . .
C9 C 0.8771(4) 0.86599(11) 0.6223(2) 0.0154(6) Uani 1 1 d . . .
C10 C 0.9431(4) 0.82076(12) 0.8511(2) 0.0173(6) Uani 1 1 d . . .
C11 C 0.5626(4) 0.80700(12) 0.7276(2) 0.0161(6) Uani 1 1 d . . .
C12 C 0.5987(4) 0.87916(12) 0.9234(2) 0.0161(6) Uani 1 1 d . . .
N1 N 0.5500(3) 0.93710(10) 0.69973(19) 0.0138(5) Uani 1 1 d . . .
N2 N 0.5199(3) 1.03774(10) 0.6741(2) 0.0172(5) Uani 1 1 d . . .
N3 N 0.8918(3) 1.04982(10) 0.7996(2) 0.0183(5) Uani 1 1 d . . .
N4 N 0.9083(3) 0.94832(9) 0.81415(18) 0.0129(5) Uani 1 1 d . . .
N5 N 0.9466(4) 0.86312(11) 0.5347(2) 0.0214(5) Uani 1 1 d . . .
N6 N 1.0577(4) 0.79127(11) 0.9016(2) 0.0246(6) Uani 1 1 d . . .
N7 N 0.4592(4) 0.76891(10) 0.6997(2) 0.0228(6) Uani 1 1 d . . .
N8 N 0.5188(4) 0.88164(11) 1.0085(2) 0.0247(6) Uani 1 1 d . . .
O1 O 1.0305(3) 0.78386(9) 1.14380(18) 0.0288(5) Uani 1 1 d . . .
H5 H 1.0946 0.7558 1.1614 0.035 Uiso 1 1 d R . .
H4 H 1.0559 0.7835 1.0780 0.035 Uiso 1 1 d R . .
O2 O 0.2214(3) 1.16701(9) 0.69340(18) 0.0258(5) Uani 1 1 d . . .
H10 H 0.1410 1.1559 0.6419 0.031 Uiso 1 1 d R . .
H9 H 0.1571 1.1821 0.7403 0.031 Uiso 1 1 d R . .
O3 O 0.7170(3) 1.18957(9) 0.57830(16) 0.0217(4) Uani 1 1 d . . .
H12 H 0.7899 1.1686 0.5376 0.026 Uiso 1 1 d R . .
H11 H 0.7741 1.2232 0.5863 0.026 Uiso 1 1 d R . .

loop_
_atom_site_aniso_label
_atom_site_aniso_U_11
_atom_site_aniso_U_22
_atom_site_aniso_U_33
_atom_site_aniso_U_23
_atom_site_aniso_U_13
_atom_site_aniso_U_12
Ru 0.01353(10) 0.01127(12) 0.01122(11) -0.00011(9) -0.00023(8) -0.00008(9)
K1 0.0297(4) 0.0218(4) 0.0248(4) -0.0005(3) 0.0070(3) -0.0055(3)
K2 0.0210(3) 0.0153(3) 0.0172(3) 0.0009(2) 0.0022(2) 0.0013(2)
C1 0.0158(13) 0.0198(15) 0.0179(15) -0.0016(12) -0.0003(11) -0.0027(11)
C2 0.0157(13) 0.0239(16) 0.0210(15) 0.0011(13) -0.0062(11) 0.0023(12)
C3 0.0234(15) 0.0195(16) 0.0210(15) 0.0033(12) -0.0036(12) 0.0063(12)
C4 0.0157(13) 0.0146(14) 0.0132(13) -0.0018(11) 0.0010(11) -0.0007(11)
C5 0.0158(12) 0.0153(14) 0.0126(13) -0.0006(11) 0.0017(11) 0.0003(11)
C6 0.0231(15) 0.0225(16) 0.0206(15) -0.0011(13) 0.0004(12) -0.0070(12)
C7 0.0152(13) 0.0225(16) 0.0172(14) -0.0023(12) -0.0038(11) -0.0023(11)
C8 0.0178(13) 0.0195(15) 0.0132(14) -0.0011(12) 0.0002(11) 0.0012(11)
C9 0.0151(12) 0.0102(14) 0.0206(15) -0.0006(11) -0.0015(11) -0.0006(10)
C10 0.0216(14) 0.0134(14) 0.0173(14) -0.0013(12) 0.0032(12) -0.0032(11)
C11 0.0174(13) 0.0168(15) 0.0140(14) 0.0019(11) 0.0011(11) 0.0031(11)
C12 0.0133(12) 0.0153(15) 0.0186(15) 0.0007(12) -0.0060(11) -0.0019(11)
N1 0.0143(11) 0.0138(12) 0.0135(11) -0.0008(9) 0.0013(9) 0.0005(9)
N2 0.0186(11) 0.0150(12) 0.0176(12) -0.0010(10) -0.0024(10) 0.0020(9)
N3 0.0202(12) 0.0152(12) 0.0192(13) -0.0014(10) -0.0010(10) -0.0024(10)
N4 0.0132(10) 0.0149(12) 0.0108(11) -0.0011(9) 0.0009(9) 0.0004(9)
N5 0.0212(12) 0.0249(14) 0.0181(13) -0.0023(11) 0.0023(10) 0.0006(10)
N6 0.0251(13) 0.0231(14) 0.0251(14) 0.0071(11) -0.0011(11) 0.0052(11)
N7 0.0292(14) 0.0168(13) 0.0221(13) 0.0003(11) -0.0006(11) -0.0047(11)
N8 0.0248(13) 0.0309(16) 0.0183(13) 0.0004(11) 0.0022(11) -0.0037(11)
O1 0.0350(12) 0.0291(13) 0.0226(11) -0.0013(10) 0.0041(10) 0.0073(10)
O2 0.0233(11) 0.0306(13) 0.0230(11) -0.0060(10) -0.0025(9) 0.0027(9)
O3 0.0241(10) 0.0215(11) 0.0200(11) -0.0042(9) 0.0061(9) -0.0029(9)

loop_
_atom_type_symbol
_atom_type_description
_atom_type_scat_dispersion_real
_atom_type_scat_dispersion_imag
_atom_type_scat_source
C C 0.0033 0.0016 'International Tables Vol C Tables 4.2.6.8 and 6.1.1.4'
H H 0.0000 0.0000 'International Tables Vol C Tables 4.2.6.8 and 6.1.1.4'
N N 0.0061 0.0033 'International Tables Vol C Tables 4.2.6.8 and 6.1.1.4'
K K 0.2009 0.2494 'International Tables Vol C Tables 4.2.6.8 and 6.1.1.4'
Ru Ru -1.2594 0.8363 'International Tables Vol C Tables 4.2.6.8 and 6.1.1.4'
O O 0.0106 0.0060 'International Tables Vol C Tables 4.2.6.8 and 6.1.1.4'

loop_
_geom_angle_atom_site_label_1
_geom_angle_atom_site_label_2
_geom_angle_atom_site_label_3
_geom_angle
_geom_angle_site_symmetry_1
_geom_angle_site_symmetry_3
_geom_angle_publ_flag
C10 Ru C11 90.25(11) . . ?
C10 Ru C9 91.73(11) . . ?
C11 Ru C9 89.13(11) . . ?
C10 Ru C12 88.87(11) . . ?
C11 Ru C12 89.30(11) . . ?
C9 Ru C12 178.32(11) . . ?
C10 Ru N1 173.03(10) . . ?
C11 Ru N1 96.67(10) . . ?
C9 Ru N1 89.22(10) . . ?
C12 Ru N1 90.38(10) . . ?
C10 Ru N4 95.46(10) . . ?
C11 Ru N4 174.28(10) . . ?
C9 Ru N4 90.89(9) . . ?
C12 Ru N4 90.61(9) . . ?
N1 Ru N4 77.62(9) . . ?
C10 Ru K1 51.75(8) . . ?
C11 Ru K1 56.66(8) . . ?
C9 Ru K1 124.63(8) . . ?
C12 Ru K1 54.75(8) . . ?
N1 Ru K1 132.30(6) . . ?
N4 Ru K1 127.36(6) . . ?
O3 K1 O2 80.45(6) 2_646 2_646 ?
O3 K1 N7 76.62(7) 2_646 4_576 ?
O2 K1 N7 134.55(7) 2_646 4_576 ?
O3 K1 C10 136.15(7) 2_646 . ?
O2 K1 C10 77.79(7) 2_646 . ?
N7 K1 C10 142.56(7) 4_576 . ?
O3 K1 N6 148.18(7) 2_646 . ?
O2 K1 N6 72.50(6) 2_646 . ?
N7 K1 N6 134.82(7) 4_576 . ?
C10 K1 N6 21.30(7) . . ?
O3 K1 C12 110.97(7) 2_646 . ?
O2 K1 C12 120.18(7) 2_646 . ?
N7 K1 C12 104.61(7) 4_576 . ?
C10 K1 C12 52.91(7) . . ?
N6 K1 C12 70.71(7) . . ?
O3 K1 C11 81.59(6) 2_646 4_576 ?
O2 K1 C11 117.43(7) 2_646 4_576 ?
N7 K1 C11 20.89(7) 4_576 4_576 ?
C10 K1 C11 142.25(7) . 4_576 ?
N6 K1 C11 125.67(7) . 4_576 ?
C12 K1 C11 122.27(8) . 4_576 ?
O3 K1 O1 156.03(6) 2_646 . ?
O2 K1 O1 108.57(6) 2_646 . ?
N7 K1 O1 81.71(6) 4_576 . ?
C10 K1 O1 67.77(7) . . ?
N6 K1 O1 53.27(6) . . ?
C12 K1 O1 84.22(6) . . ?
C11 K1 O1 74.54(6) 4_576 . ?
O3 K1 N5 100.69(6) 2_646 4_576 ?
O2 K1 N5 55.64(6) 2_646 4_576 ?
N7 K1 N5 90.89(7) 4_576 4_576 ?
C10 K1 N5 97.68(7) . 4_576 ?
N6 K1 N5 77.75(6) . 4_576 ?
C12 K1 N5 147.10(7) . 4_576 ?
C11 K1 N5 70.01(7) 4_576 4_576 ?
O1 K1 N5 69.28(6) . 4_576 ?
O3 K1 C11 85.02(7) 2_646 . ?
O2 K1 C11 72.34(7) 2_646 . ?
N7 K1 C11 142.12(7) 4_576 . ?
C10 K1 C11 52.21(7) . . ?
N6 K1 C11 71.20(7) . . ?
C12 K1 C11 51.93(7) . . ?
C11 K1 C11 161.57(9) 4_576 . ?
O1 K1 C11 118.72(7) . . ?
N5 K1 C11 125.29(7) 4_576 . ?
O3 K1 N8 106.09(6) 2_646 . ?
O2 K1 N8 140.12(7) 2_646 . ?
N7 K1 N8 84.31(7) 4_576 . ?
C10 K1 N8 70.63(7) . . ?
N6 K1 N8 85.35(7) . . ?
C12 K1 N8 20.31(6) . . ?
C11 K1 N8 102.44(7) 4_576 . ?
O1 K1 N8 81.55(6) . . ?
N5 K1 N8 150.83(7) 4_576 . ?
C11 K1 N8 69.23(7) . . ?
O3 K1 C9 96.40(6) 2_646 4_576 ?
O2 K1 C9 73.02(6) 2_646 4_576 ?
N7 K1 C9 71.24(7) 4_576 4_576 ?
C10 K1 C9 112.65(7) . 4_576 ?
N6 K1 C9 91.51(7) . 4_576 ?
C12 K1 C9 150.82(7) . 4_576 ?
C11 K1 C9 50.36(7) 4_576 4_576 ?
O1 K1 C9 66.63(6) . 4_576 ?
N5 K1 C9 19.67(6) 4_576 4_576 ?
C11 K1 C9 144.58(7) . 4_576 ?
N8 K1 C9 141.86(7) . 4_576 ?
O3 K1 H4 166.7 2_646 . ?
O2 K1 H4 97.9 2_646 . ?
N7 K1 H4 95.8 4_576 . ?
C10 K1 H4 55.1 . . ?
N6 K1 H4 39.3 . . ?
C12 K1 H4 81.3 . . ?
C11 K1 H4 87.6 4_576 . ?
O1 K1 H4 14.2 . . ?
N5 K1 H4 68.2 4_576 . ?
C11 K1 H4 107.1 . . ?
N8 K1 H4 83.7 . . ?
C9 K1 H4 70.7 4_576 . ?
O3 K2 O2 84.57(6) . . ?
O3 K2 N8 172.74(7) . 3_677 ?
O2 K2 N8 91.38(7) . 3_677 ?
O3 K2 N7 76.90(7) . 2_656 ?
O2 K2 N7 73.47(7) . 2_656 ?
N8 K2 N7 96.19(8) 3_677 2_656 ?
O3 K2 O1 80.22(6) . 3_777 ?
O2 K2 O1 137.75(6) . 3_777 ?
N8 K2 O1 98.97(7) 3_677 3_777 ?
N7 K2 O1 64.77(7) 2_656 3_777 ?
O3 K2 N2 90.44(7) . . ?
O2 K2 N2 79.55(6) . . ?
N8 K2 N2 94.74(7) 3_677 . ?
N7 K2 N2 151.05(7) 2_656 . ?
O1 K2 N2 139.23(7) 3_777 . ?
O3 K2 N3 99.37(7) . . ?
O2 K2 N3 135.86(7) . . ?
N8 K2 N3 87.73(7) 3_677 . ?
N7 K2 N3 150.45(7) 2_656 . ?
O1 K2 N3 85.68(6) 3_777 . ?
N2 K2 N3 56.61(6) . . ?
O3 K2 K1 41.95(4) . 2_656 ?
O2 K2 K1 45.95(5) . 2_656 ?
N8 K2 K1 132.03(6) 3_677 2_656 ?
N7 K2 K1 56.63(5) 2_656 2_656 ?
O1 K2 K1 101.89(5) 3_777 2_656 ?
N2 K2 K1 96.73(5) . 2_656 ?
N3 K2 K1 136.27(5) . 2_656 ?
O3 K2 K1 120.91(5) . 3_677 ?
O2 K2 K1 75.28(5) . 3_677 ?
N8 K2 K1 52.03(6) 3_677 3_677 ?
N7 K2 K1 44.27(5) 2_656 3_677 ?
O1 K2 K1 79.32(5) 3_777 3_677 ?
N2 K2 K1 136.81(5) . 3_677 ?
N3 K2 K1 133.18(5) . 3_677 ?
K1 K2 K1 90.374(16) 2_656 3_677 ?
N1 C1 C2 121.0(3) . . ?
N1 C1 H1 119.5 . . ?
C2 C1 H1 119.5 . . ?
C1 C2 C3 117.8(3) . . ?
C1 C2 H2 121.1 . . ?
C3 C2 H2 121.1 . . ?
N2 C3 C2 122.3(3) . . ?
N2 C3 H3 118.8 . . ?
C2 C3 H3 118.8 . . ?
N2 C4 N1 125.9(2) . . ?
N2 C4 C5 119.1(2) . . ?
N1 C4 C5 115.0(2) . . ?
N3 C5 N4 126.1(2) . . ?
N3 C5 C4 118.6(2) . . ?
N4 C5 C4 115.3(2) . . ?
N3 C6 C7 122.0(3) . . ?
N3 C6 H6 119.0 . . ?
C7 C6 H6 119.0 . . ?
C8 C7 C6 117.9(2) . . ?
C8 C7 H7 121.1 . . ?
C6 C7 H7 121.1 . . ?
N4 C8 C7 120.7(3) . . ?
N4 C8 H8 119.7 . . ?
C7 C8 H8 119.7 . . ?
N5 C9 Ru 177.1(2) . . ?
N5 C9 K1 73.22(18) . 4_575 ?
Ru C9 K1 106.27(10) . 4_575 ?
N6 C10 Ru 176.5(3) . . ?
N6 C10 K1 80.19(19) . . ?
Ru C10 K1 98.32(10) . . ?
N7 C11 Ru 179.2(3) . . ?
N7 C11 K1 65.06(18) . 4_575 ?
Ru C11 K1 114.24(11) . 4_575 ?
N7 C11 K1 87.99(19) . . ?
Ru C11 K1 92.76(9) . . ?
K1 C11 K1 127.95(9) 4_575 . ?
N8 C12 Ru 178.9(3) . . ?
N8 C12 K1 85.06(19) . . ?
Ru C12 K1 93.86(10) . . ?
C4 N1 C1 116.7(2) . . ?
C4 N1 Ru 116.12(17) . . ?
C1 N1 Ru 127.12(19) . . ?
C4 N2 C3 116.1(2) . . ?
C4 N2 K2 119.77(17) . . ?
C3 N2 K2 120.98(18) . . ?
C5 N3 C6 116.3(2) . . ?
C5 N3 K2 119.41(17) . . ?
C6 N3 K2 121.76(19) . . ?
C5 N4 C8 117.1(2) . . ?
C5 N4 Ru 115.90(17) . . ?
C8 N4 Ru 127.02(19) . . ?
C9 N5 K1 87.11(18) . 4_575 ?
C10 N6 K1 78.51(19) . . ?
C11 N7 K2 146.4(2) . 2_646 ?
C11 N7 K1 94.1(2) . 4_575 ?
K2 N7 K1 92.55(7) 2_646 4_575 ?
C11 N7 K1 72.41(18) . . ?
K2 N7 K1 79.06(6) 2_646 . ?
K1 N7 K1 133.01(9) 4_575 . ?
C12 N8 K2 160.8(2) . 3_677 ?
C12 N8 K1 74.63(19) . . ?
K2 N8 K1 86.73(7) 3_677 . ?
K2 O1 K1 157.32(8) 3_777 . ?
K2 O1 H5 88.4 3_777 . ?
K1 O1 H5 107.8 . . ?
K2 O1 H4 95.0 3_777 . ?
K1 O1 H4 68.2 . . ?
H5 O1 H4 95.8 . . ?
K2 O2 K1 91.44(6) . 2_656 ?
K2 O2 H10 140.0 . . ?
K1 O2 H10 84.6 2_656 . ?
K2 O2 H9 110.3 . . ?
K1 O2 H9 113.6 2_656 . ?
H10 O2 H9 107.7 . . ?
K2 O3 K1 97.11(6) . 2_656 ?
K2 O3 H12 117.9 . . ?
K1 O3 H12 130.2 2_656 . ?
K2 O3 H11 111.3 . . ?
K1 O3 H11 87.2 2_656 . ?
H12 O3 H11 109.0 . . ?

loop_
_geom_bond_atom_site_label_1
_geom_bond_atom_site_label_2
_geom_bond_distance
_geom_bond_site_symmetry_2
_geom_bond_publ_flag
Ru C10 1.980(3) . ?
Ru C11 2.000(3) . ?
Ru C9 2.040(3) . ?
Ru C12 2.049(3) . ?
Ru N1 2.105(2) . ?
Ru N4 2.109(2) . ?
Ru K1 3.9261(8) . ?
K1 O3 2.727(2) 2_646 ?
K1 O2 2.910(2) 2_646 ?
K1 N7 2.938(3) 4_576 ?
K1 C10 3.116(3) . ?
K1 N6 3.133(3) . ?
K1 C12 3.214(3) . ?
K1 C11 3.232(3) 4_576 ?
K1 O1 3.235(2) . ?
K1 N5 3.277(3) 4_576 ?
K1 C11 3.284(3) . ?
K1 N8 3.320(3) . ?
K1 C9 3.418(3) 4_576 ?
K1 H4 3.0312 . ?
K2 O3 2.673(2) . ?
K2 O2 2.741(2) . ?
K2 N8 2.776(3) 3_677 ?
K2 N7 2.880(3) 2_656 ?
K2 O1 2.914(2) 3_777 ?
K2 N2 2.919(2) . ?
K2 N3 2.940(2) . ?
K2 K1 4.0476(9) 2_656 ?
K2 K1 4.2049(10) 3_677 ?
C1 N1 1.349(3) . ?
C1 C2 1.374(4) . ?
C1 H1 0.9500 . ?
C2 C3 1.379(4) . ?
C2 H2 0.9500 . ?
C3 N2 1.342(3) . ?
C3 H3 0.9500 . ?
C4 N2 1.328(3) . ?
C4 N1 1.349(3) . ?
C4 C5 1.496(4) . ?
C5 N3 1.332(3) . ?
C5 N4 1.345(3) . ?
C6 N3 1.342(4) . ?
C6 C7 1.388(4) . ?
C6 H6 0.9500 . ?
C7 C8 1.384(4) . ?
C7 H7 0.9500 . ?
C8 N4 1.349(3) . ?
C8 H8 0.9500 . ?
C9 N5 1.152(4) . ?
C9 K1 3.418(3) 4_575 ?
C10 N6 1.155(4) . ?
C11 N7 1.155(4) . ?
C11 K1 3.232(3) 4_575 ?
C12 N8 1.157(4) . ?
N5 K1 3.277(3) 4_575 ?
N7 K2 2.880(3) 2_646 ?
N7 K1 2.938(3) 4_575 ?
N8 K2 2.776(3) 3_677 ?
O1 K2 2.914(2) 3_777 ?
O1 H5 0.7997 . ?
O1 H4 0.7983 . ?
O2 K1 2.910(2) 2_656 ?
O2 H10 0.8164 . ?
O2 H9 0.7977 . ?
O3 K1 2.727(2) 2_656 ?
O3 H12 0.8526 . ?
O3 H11 0.8759 . ?

loop_
_geom_hbond_atom_site_label_D
_geom_hbond_atom_site_label_H
_geom_hbond_atom_site_label_A
_geom_hbond_distance_DH
_geom_hbond_distance_HA
_geom_hbond_distance_DA
_geom_hbond_angle_DHA
_geom_hbond_site_symmetry_A
O3 H11 N6 0.88 1.94 2.807(3) 170.4 2_756
O1 H4 N6 0.80 2.07 2.856(3) 167.0 .
